data_2015506
loop_
_publ_author_name
'Rosokha, Sergiy V.'
'Lu, Jian-Jiang'
'Dibrov, Sergey M.'
'Kochi, Jay K.'

_publ_section_title
;
 2,3,4,5,6-Pentanitroaniline 1,2-dichloroethane disolvate: `push--pull'
 deformation of aromatic rings by intramolecular charge transfer
;
_journal_coeditor_code JZ3030
_journal_issue 8
_journal_name_full 'Acta Crystallographica Section C'
_journal_page_first o464
_journal_page_last o466
_journal_paper_doi 10.1107/S0108270106020804
_journal_volume 62
_journal_year 2006
_chemical_formula_iupac 'C6 H2 N6 O10, C2 H4 Cl2'
_chemical_formula_moiety 'C6 H2 N6 O10, C2 H4 Cl2'
_chemical_formula_sum 'C8 H6 Cl2 N6 O10'
_chemical_formula_weight 417.09
_chemical_name_systematic
;
2,3,4,5,6-Pentanitroaniline 1,2-dichloroethane disolvate
;
_space_group_IT_number 12
_symmetry_cell_setting monoclinic
_symmetry_space_group_name_Hall '-C 2y'
_symmetry_space_group_name_H-M 'C 1 2/m 1'
_atom_sites_solution_hydrogens geom
_atom_sites_solution_primary direct
_atom_sites_solution_secondary difmap
_cell_angle_alpha 90.00
_cell_angle_beta 128.941(6)
_cell_angle_gamma 90.00
_cell_formula_units_Z 4
_cell_length_a 11.327(4)
_cell_length_b 21.621(7)
_cell_length_c 7.911(3)
_cell_measurement_reflns_used 38
_cell_measurement_temperature 173(2)
_cell_measurement_theta_max 20.27
_cell_measurement_theta_min 6.72
_cell_volume 1506.9(9)
_computing_cell_refinement 'SAINT (Bruker, 2003)'
_computing_data_collection 'SMART (Bruker, 2003)'
_computing_data_reduction 'SAINT and SADABS (Bruker, 2003)'
_computing_molecular_graphics 'XP (Bruker, 1999)'
_computing_publication_material 'SHELXTL and XCIF (Bruker, 1999)'
_computing_structure_refinement SHELXTL
_computing_structure_solution 'SHELXTL (Bruker, 2003)'
_diffrn_ambient_temperature 173(2)
_diffrn_measured_fraction_theta_full 0.991
_diffrn_measured_fraction_theta_max 0.966
_diffrn_measurement_device 'Bruker SMART'
_diffrn_measurement_method \w
_diffrn_radiation_monochromator graphite
_diffrn_radiation_source 'fine-focus sealed tube'
_diffrn_radiation_type MoK\a
_diffrn_radiation_wavelength 0.71073
_diffrn_reflns_av_R_equivalents 0.0435
_diffrn_reflns_av_sigmaI/netI 0.0388
_diffrn_reflns_limit_h_max 15
_diffrn_reflns_limit_h_min -15
_diffrn_reflns_limit_k_max 30
_diffrn_reflns_limit_k_min -30
_diffrn_reflns_limit_l_max 11
_diffrn_reflns_limit_l_min -11
_diffrn_reflns_number 10284
_diffrn_reflns_theta_full 30.00
_diffrn_reflns_theta_max 30.55
_diffrn_reflns_theta_min 1.88
_diffrn_standards_decay_% 0
_diffrn_standards_interval_count 0
_diffrn_standards_interval_time 0
_diffrn_standards_number 0
_exptl_absorpt_coefficient_mu 0.503
_exptl_absorpt_correction_T_max 0.995
_exptl_absorpt_correction_T_min 0.800
_exptl_absorpt_correction_type multi-scan
_exptl_absorpt_process_details '(SADABS; Bruker, 2003)'
_exptl_crystal_colour yellow
_exptl_crystal_density_diffrn 1.838
_exptl_crystal_density_method 'not measured'
_exptl_crystal_description plate
_exptl_crystal_F_000 840
_exptl_crystal_size_max 0.5
_exptl_crystal_size_mid 0.5
_exptl_crystal_size_min 0.01
_refine_diff_density_max 0.433
_refine_diff_density_min -0.393
_refine_ls_extinction_method none
_refine_ls_goodness_of_fit_ref 1.093
_refine_ls_hydrogen_treatment constr
_refine_ls_matrix_type full
_refine_ls_number_parameters 127
_refine_ls_number_reflns 2294
_refine_ls_number_restraints 0
_refine_ls_restrained_S_all 1.104
_refine_ls_R_factor_all 0.0777
_refine_ls_R_factor_gt 0.0527
_refine_ls_shift/su_max 0.000
_refine_ls_shift/su_mean 0.000
_refine_ls_structure_factor_coef Fsqd
_refine_ls_weighting_details 'calc w=1/[\s^2^(Fo^2^)+(0.0793P)^2^+0.3853P] where P=(Fo^2^+2Fc^2^)/3'
_refine_ls_weighting_scheme calc
_refine_ls_wR_factor_gt 0.1394
_refine_ls_wR_factor_ref 0.1478
_reflns_number_gt 1574
_reflns_number_total 2294
_reflns_threshold_expression I>2\s(I)
_cod_data_source_file jz3030.cif
_cod_data_source_block I
_cod_original_sg_symbol_H-M 'C 2/m'
_cod_database_code 2015506

loop_
_symmetry_equiv_pos_as_xyz
'x, y, z'
'-x, y, -z'
'x+1/2, y+1/2, z'
'-x+1/2, y+1/2, -z'
'-x, -y, -z'
'x, -y, z'
'-x+1/2, -y+1/2, -z'
'x+1/2, -y+1/2, z'

loop_
_atom_site_type_symbol
_atom_site_label
_atom_site_fract_x
_atom_site_fract_y
_atom_site_fract_z
_atom_site_U_iso_or_equiv
_atom_site_adp_type
_atom_site_calc_flag
_atom_site_refinement_flags
_atom_site_occupancy
_atom_site_disorder_group
C C1 0.5000 0.18527(15) 1.0000 0.0255(6) Uani d S 1 .
C C2 0.3638(2) 0.22105(10) 0.8695(3) 0.0229(4) Uani d . 1 .
C C3 0.3658(2) 0.28477(10) 0.8679(3) 0.0214(4) Uani d . 1 .
C C4 0.5000 0.31758(14) 1.0000 0.0220(6) Uani d S 1 .
N N1 0.5000 0.12398(14) 1.0000 0.0377(7) Uani d S 1 .
H H1 0.4203 0.1064 0.9089 0.045 Uiso d R 1 .
N N2 0.2166(2) 0.18952(9) 0.7465(3) 0.0271(4) Uani d . 1 .
N N3 0.2214(2) 0.31955(9) 0.7267(3) 0.0250(4) Uani d . 1 .
N N4 0.5000 0.38574(13) 1.0000 0.0277(6) Uani d S 1 .
O O1 0.2038(2) 0.13964(8) 0.6627(3) 0.0412(5) Uani d . 1 .
O O2 0.11600(19) 0.21496(8) 0.7378(3) 0.0321(4) Uani d . 1 .
O O3 0.15092(19) 0.31401(8) 0.5304(2) 0.0341(4) Uani d . 1 .
O O4 0.18633(19) 0.35124(8) 0.8162(3) 0.0331(4) Uani d . 1 .
O O5 0.4114(2) 0.41110(8) 0.8253(3) 0.0398(5) Uani d . 1 .
Cl Cl1 0.18816(10) 0.0000 0.84463(13) 0.0404(3) Uani d S 1 .
C C5 0.0004(5) 0.0000 0.5908(5) 0.0625(14) Uani d SD 1 .
H H5 -0.0546 -0.0370 0.5824 0.075 Uiso d R 1 .
Cl Cl2 0.40609(12) 0.0000 0.66638(16) 0.0422(3) Uani d S 1 .
C C6 0.4374(8) 0.0202(3) 0.4728(13) 0.0426(18) Uiso d P 0.36 1
H H6A 0.3436 0.0130 0.3224 0.051 Uiso d PR 0.36 1
H H6B 0.4651 0.0644 0.4880 0.051 Uiso d PR 0.36 1
C C7 0.543(2) 0.0000 0.6196(10) 0.069(5) Uiso d SPD 0.28 2
H H7 0.6083 0.0372 0.6831 0.083 Uiso d PR 0.28 2

loop_
_atom_site_aniso_label
_atom_site_aniso_U_11
_atom_site_aniso_U_22
_atom_site_aniso_U_33
_atom_site_aniso_U_12
_atom_site_aniso_U_13
_atom_site_aniso_U_23
C1 0.0343(17) 0.0243(15) 0.0208(13) 0.000 0.0187(13) 0.000
C2 0.0251(10) 0.0281(11) 0.0167(9) -0.0047(9) 0.0137(8) -0.0024(8)
C3 0.0249(10) 0.0260(11) 0.0148(8) 0.0024(8) 0.0132(8) 0.0028(8)
C4 0.0253(15) 0.0254(15) 0.0163(12) 0.000 0.0136(12) 0.000
N1 0.0394(17) 0.0265(15) 0.0387(16) 0.000 0.0205(14) 0.000
N2 0.0303(10) 0.0320(10) 0.0196(8) -0.0060(8) 0.0160(8) -0.0011(8)
N3 0.0240(9) 0.0291(10) 0.0200(8) -0.0004(8) 0.0130(8) 0.0036(7)
N4 0.0257(13) 0.0249(14) 0.0301(13) 0.000 0.0163(12) 0.000
O1 0.0449(11) 0.0309(10) 0.0445(11) -0.0126(8) 0.0265(9) -0.0118(8)
O2 0.0268(8) 0.0441(10) 0.0243(8) -0.0035(7) 0.0155(7) -0.0011(7)
O3 0.0312(9) 0.0474(11) 0.0162(7) 0.0017(8) 0.0113(7) 0.0059(7)
O4 0.0323(9) 0.0375(10) 0.0309(9) 0.0048(7) 0.0205(8) -0.0015(7)
O5 0.0392(10) 0.0302(10) 0.0369(10) 0.0023(8) 0.0176(9) 0.0119(8)
Cl1 0.0336(5) 0.0545(6) 0.0220(4) 0.000 0.0121(4) 0.000
C5 0.0274(19) 0.128(5) 0.0216(17) 0.000 0.0103(16) 0.000
Cl2 0.0486(6) 0.0457(6) 0.0406(5) 0.000 0.0321(5) 0.000

loop_
_atom_type_symbol
_atom_type_description
_atom_type_scat_dispersion_real
_atom_type_scat_dispersion_imag
_atom_type_scat_source
C C 0.0033 0.0016 'International Tables Vol C Tables 4.2.6.8 and 6.1.1.4'
H H 0.0000 0.0000 'International Tables Vol C Tables 4.2.6.8 and 6.1.1.4'
N N 0.0061 0.0033 'International Tables Vol C Tables 4.2.6.8 and 6.1.1.4'
O O 0.0106 0.0060 'International Tables Vol C Tables 4.2.6.8 and 6.1.1.4'
Cl Cl 0.1484 0.1585 'International Tables Vol C Tables 4.2.6.8 and 6.1.1.4'

loop_
_geom_angle_atom_site_label_1
_geom_angle_atom_site_label_2
_geom_angle_atom_site_label_3
_geom_angle_site_symmetry_1
_geom_angle_site_symmetry_3
_geom_angle
N1 C1 C2 . 2_657 122.78(14)
N1 C1 C2 . . 122.78(14)
C2 C1 C2 2_657 . 114.4(3)
C3 C2 C1 . . 122.1(2)
C3 C2 N2 . . 118.4(2)
C1 C2 N2 . . 119.2(2)
C2 C3 C4 . . 121.5(2)
C2 C3 N3 . . 119.89(19)
C4 C3 N3 . . 118.6(2)
C3 C4 C3 . 2_657 118.2(3)
C3 C4 N4 . . 120.90(14)
C3 C4 N4 2_657 . 120.90(14)
C1 N1 H1 . . 117.9
O1 N2 O2 . . 125.05(19)
O1 N2 C2 . . 117.73(19)
O2 N2 C2 . . 117.21(19)
O4 N3 O3 . . 126.9(2)
O4 N3 C3 . . 117.17(18)
O3 N3 C3 . . 115.91(18)
O5 N4 O5 2_657 . 126.3(3)
O5 N4 C4 2_657 . 116.84(15)
O5 N4 C4 . . 116.84(15)
C5 C5 Cl1 5_556 . 112.4(4)
C5 C5 H5 5_556 . 109.0
Cl1 C5 H5 . . 109.3
C6 C6 Cl2 6 . 76.2(2)
C6 C6 Cl2 2_656 . 120.6(9)
C6 C6 Cl2 5_656 . 105.7(7)
C6 C6 H6A 6 . 81.0
C6 C6 H6A 2_656 . 124.5
C6 C6 H6A 5_656 . 111.4
Cl2 C6 H6A . . 110.1
C6 C6 H6B 6 . 165.1
C6 C6 H6B 2_656 . 75.1
C6 C6 H6B 5_656 . 111.2
Cl2 C6 H6B . . 110.0
H6A C6 H6B . . 108.4
C7 C7 Cl2 5_656 . 107.7(19)
C7 C7 H7 5_656 . 109.1
Cl2 C7 H7 . . 111.3

loop_
_geom_bond_atom_site_label_1
_geom_bond_atom_site_label_2
_geom_bond_site_symmetry_2
_geom_bond_distance
_geom_bond_publ_flag
C1 N1 . 1.325(4) y
C1 C2 2_657 1.429(3) ?
C1 C2 . 1.429(3) y
C2 C3 . 1.378(3) y
C2 N2 . 1.468(3) y
C3 C4 . 1.382(3) y
C3 N3 . 1.480(3) y
C4 C3 2_657 1.382(3) ?
C4 N4 . 1.474(4) y
N1 H1 . 0.8131 ?
N2 O1 . 1.226(3) y
N2 O2 . 1.227(3) y
N3 O4 . 1.217(2) y
N3 O3 . 1.227(2) y
N4 O5 2_657 1.214(2) ?
N4 O5 . 1.214(2) y
Cl1 C5 . 1.785(4) ?
C5 C5 5_556 1.431(6) ?
C5 H5 . 0.9900 ?
Cl2 C7 . 1.80(2) ?
Cl2 C6 6 1.829(7) ?
Cl2 C6 . 1.829(7) ?
C6 C6 6 0.872(14) ?
C6 C6 2_656 1.195(14) ?
C6 C6 5_656 1.479(14) ?
C6 H6A . 0.9900 ?
C6 H6B . 0.9900 ?
C7 C7 5_656 1.488(10) ?
C7 H7 . 0.9900 ?

loop_
_geom_hbond_atom_site_label_D
_geom_hbond_atom_site_label_H
_geom_hbond_atom_site_label_A
_geom_hbond_distance_DH
_geom_hbond_distance_HA
_geom_hbond_distance_DA
_geom_hbond_angle_DHA
N1 H1 O1 0.81 2.08 2.690(2) 131.9
